data_1100515
loop_
_publ_author_name
'Ackermann, H.'
'Geiseler, G.'
'Harms, K.'
'Leo, R.'
'Massa, W.'
'Weller, F.'
'Dehnicke, K.'

_publ_section_title
;
 Triethylphosphanimin-Komplexe der Acetate von Kupfer(II) und Zink.
 Kristallstrukturen von [Zn(O~2~C-CH~3~)~2~(HNPEt~3~)],
 [Cu~5~(O~2~C-CH~3~)~10~(HNPEt~3~)~2~] und [Cu(O~2~C-CH~3~)~2~(HNPEt~3~)~2~]
;
_journal_coden_ASTM ZAACAB
_journal_issue 9
_journal_name_full
;
 Zeitschrift fuer Anorganische und Allgemeine Chemie
;
_journal_page_first 1500
_journal_page_last 1506
_journal_paper_doi 10.1002/(sici)1521-3749(199909)625:9<1500::aid-zaac1500>3.0.co;2-t
_journal_volume 625
_journal_year 1999
_chemical_formula_sum 'C16 H38 Cu N2 O4 P2'
_space_group_IT_number 14
_symmetry_cell_setting monoclinic
_symmetry_space_group_name_Hall '-P 2yn'
_symmetry_space_group_name_H-M 'P 1 21/n 1'
_cell_angle_alpha 90
_cell_angle_beta 96.451(7)
_cell_angle_gamma 90
_cell_formula_units_Z 2
_cell_length_a 6.9549(8)
_cell_length_b 12.1785(10)
_cell_length_c 13.8005(7)
_cod_original_sg_symbol_H-M 'P 21/n'
_cod_original_formula_sum 'C16 H38 Cu1 N2 O4 P2'
_cod_database_code 1100515

loop_
_symmetry_equiv_pos_site_id
_symmetry_equiv_pos_as_xyz
1 x,y,z
2 1/2+x,1/2-y,1/2+z
3 -x,-y,-z
4 -1/2-x,-1/2+y,-1/2-z

loop_
_atom_site_label
_atom_site_type_symbol
_atom_site_fract_x
_atom_site_fract_y
_atom_site_fract_z
Cu1 Cu 0.00000 0.00000 0.00000
P1 P 0.28311(7) 0.07623(4) -0.15802(3)
O1 O -0.0117(2) -0.16170(12) 0.01425(11)
O2 O 0.0773(5) -0.23598(15) -0.11940(17)
N1 N 0.1805(3) -0.01186(14) -0.09555(14)
C1 C 0.0212(3) -0.24150(16) -0.03982(16)
C2 C -0.0182(5) -0.3542(2) 0.0000(2)
C3 C 0.1208(3) 0.1633(2) -0.23432(17)
C4 C -0.0132(5) 0.1024(3) -0.3096(3)
C5 C 0.4391(3) 0.16505(19) -0.08021(16)
C6 C 0.5352(6) 0.2578(4) -0.1301(3)
C7 C 0.4324(3) 0.0087(2) -0.23956(17)
C8 C 0.5883(4) -0.0639(3) -0.1887(2)
H1 H 0.174(4) -0.072(2) -0.117(2)
H2 H 0.028(5) -0.359(3) 0.070(3)
H3 H -0.134(6) -0.359(4) 0.005(3)
H4 H 0.028(6) -0.407(3) -0.034(3)
H5 H 0.053(4) 0.203(2) -0.193(2)
H6 H 0.193(4) 0.205(2) -0.267(2)
H7 H -0.108(5) 0.149(3) -0.337(3)
H8 H 0.062(7) 0.068(4) -0.357(3)
H9 H -0.075(6) 0.049(4) -0.280(3)
H10 H 0.365(4) 0.190(2) -0.034(2)
H11 H 0.529(4) 0.122(2) -0.045(2)
H12 H 0.608(5) 0.300(3) -0.084(3)
H13 H 0.457(6) 0.301(3) -0.156(3)
H14 H 0.607(8) 0.234(5) -0.169(4)
H15 H 0.351(4) -0.030(2) -0.286(2)
H16 H 0.482(4) 0.061(2) -0.277(2)
H17 H 0.663(4) -0.098(2) -0.231(2)
H18 H 0.667(5) -0.022(3) -0.149(3)
H19 H 0.537(5) -0.123(3) -0.155(2)
O1B O 0.0117(2) 0.16170(12) -0.01425(11)
C1B C -0.0212(3) 0.24150(16) 0.03982(16)
O2B O -0.0773(5) 0.23598(15) 0.11940(17)
C2B C 0.0182(5) 0.3542(2) 0.0000(2)
H2B H -0.028(5) 0.359(3) -0.070(3)
H3B H 0.134(6) 0.359(4) -0.005(3)
H4B H -0.028(6) 0.407(3) 0.034(3)
N1B N -0.1805(3) 0.01186(14) 0.09555(14)
P1B P -0.28311(7) -0.07623(4) 0.15802(3)
C3B C -0.1208(3) -0.1633(2) 0.23432(17)
C4B C 0.0132(5) -0.1024(3) 0.3096(3)
H7B H 0.108(5) -0.149(3) 0.337(3)
H8B H -0.062(7) -0.068(4) 0.357(3)
H9B H 0.075(6) -0.049(4) 0.280(3)
H5B H -0.053(4) -0.203(2) 0.193(2)
H6B H -0.193(4) -0.205(2) 0.267(2)
C5B C -0.4391(3) -0.16505(19) 0.08021(16)
C6B C -0.5352(6) -0.2578(4) 0.1301(3)
H12B H -0.608(5) -0.300(3) 0.084(3)
H13B H -0.457(6) -0.301(3) 0.156(3)
H14B H -0.607(8) -0.234(5) 0.169(4)
H10B H -0.365(4) -0.190(2) 0.034(2)
H11B H -0.529(4) -0.122(2) 0.045(2)
C7B C -0.4324(3) -0.0087(2) 0.23956(17)
C8B C -0.5883(4) 0.0639(3) 0.1887(2)
H17B H -0.663(4) 0.098(2) 0.231(2)
H18B H -0.667(5) 0.022(3) 0.149(3)
H19B H -0.537(5) 0.123(3) 0.155(2)
H15B H -0.351(4) 0.030(2) 0.286(2)
H16B H -0.482(4) -0.061(2) 0.277(2)
H1B H -0.174(4) 0.072(2) 0.117(2)

loop_
_atom_type_symbol
_atom_type_radius_bond
C 0.68
H 0.23
Cu 1.52
N 0.68
O 0.68
P 1.05
